data_7018336
loop_
_publ_author_name
'Hamidi, Shima'
'Deacon, Glen B.'
'Junk, Peter C.'
'Neumann, Paul'

_publ_section_title
;
 Direct reaction of iodine-activated lanthanoid metals with
 2,6-diisopropylphenol.
;
_journal_issue 12
_journal_name_full 'Dalton transactions (Cambridge, England : 2003)'
_journal_page_first 3541
_journal_page_last 3552
_journal_paper_doi 10.1039/c2dt11752e
_journal_volume 41
_journal_year 2012
_chemical_formula_moiety 'C44 H71 Dy O7'
_chemical_formula_sum 'C44 H71 Dy O7'
_chemical_formula_weight 874.51
_chemical_name_common refine
_chemical_name_systematic
;
?
;
_space_group_IT_number 14
_symmetry_cell_setting monoclinic
_symmetry_space_group_name_Hall '-P 2yn'
_symmetry_space_group_name_H-M 'P 1 21/n 1'
_atom_sites_solution_hydrogens geom
_atom_sites_solution_primary direct
_atom_sites_solution_secondary difmap
_audit_creation_method SHELXL-97
_cell_angle_alpha 90.00
_cell_angle_beta 90.624(7)
_cell_angle_gamma 90.00
_cell_formula_units_Z 4
_cell_length_a 14.366(3)
_cell_length_b 19.1880(10)
_cell_length_c 16.638(2)
_cell_measurement_reflns_used 33363
_cell_measurement_temperature 100(2)
_cell_measurement_theta_max 27.12
_cell_measurement_theta_min 1.62
_cell_volume 4586.1(11)
_computing_cell_refinement 'XDS (Kabsch, 1993)'
_computing_data_collection 'BluIce (McPhillips, 2002)'
_computing_data_reduction 'XDS (Kabsch, 1993)'
_computing_molecular_graphics 'X-Seed (Barbour, 1999)'
_computing_publication_material 'CIFTAB (Sheldrick, 1997)'
_computing_structure_refinement 'SHELXL-97 (Sheldrick, 1997)'
_computing_structure_solution 'SHELXS-97 (Sheldrick, 1997)'
_diffrn_ambient_temperature 100
_diffrn_measured_fraction_theta_full 0.946
_diffrn_measured_fraction_theta_max 0.946
_diffrn_measurement_device_type 'ADSC Quantum 210r'
_diffrn_measurement_method 'Phi Scan'
_diffrn_radiation_monochromator 'Silicon Double Crystal'
_diffrn_radiation_source 'Australian Synchrotron'
_diffrn_radiation_type Synchrotron
_diffrn_radiation_wavelength 0.71200
_diffrn_reflns_av_R_equivalents 0.0361
_diffrn_reflns_av_sigmaI/netI 0.0287
_diffrn_reflns_limit_h_max 16
_diffrn_reflns_limit_h_min -17
_diffrn_reflns_limit_k_max 24
_diffrn_reflns_limit_k_min -21
_diffrn_reflns_limit_l_max 20
_diffrn_reflns_limit_l_min -19
_diffrn_reflns_number 33363
_diffrn_reflns_theta_full 27.12
_diffrn_reflns_theta_max 27.12
_diffrn_reflns_theta_min 1.62
_exptl_absorpt_coefficient_mu 1.673
_exptl_absorpt_correction_type multi-scan
_exptl_absorpt_process_details XDS
_exptl_crystal_colour block
_exptl_crystal_density_diffrn 1.267
_exptl_crystal_density_method 'not measured'
_exptl_crystal_description colourless
_exptl_crystal_F_000 1828
_refine_diff_density_max 1.155
_refine_diff_density_min -1.916
_refine_diff_density_rms 0.116
_refine_ls_extinction_coef none
_refine_ls_goodness_of_fit_ref 1.057
_refine_ls_hydrogen_treatment constr
_refine_ls_matrix_type full
_refine_ls_number_parameters 485
_refine_ls_number_reflns 9554
_refine_ls_number_restraints 0
_refine_ls_restrained_S_all 1.057
_refine_ls_R_factor_all 0.0408
_refine_ls_R_factor_gt 0.0365
_refine_ls_shift/su_max 0.001
_refine_ls_shift/su_mean 0.000
_refine_ls_structure_factor_coef Fsqd
_refine_ls_weighting_details 'calc w=1/[\s^2^(Fo^2^)+(0.0604P)^2^+7.5894P] where P=(Fo^2^+2Fc^2^)/3'
_refine_ls_weighting_scheme calc
_refine_ls_wR_factor_gt 0.0979
_refine_ls_wR_factor_ref 0.1008
_reflns_number_gt 8554
_reflns_number_total 9554
_reflns_threshold_expression >2sigma(I)
_cod_data_source_file c2dt11752e.txt
_cod_data_source_block dydme2.CIF
_cod_depositor_comments
;
The following automatic conversions were performed:

'_exptl_absorpt_correction_type' value 'Multi-Scan' changed to
'multi-scan' according to
/home/saulius/struct/CIF-dictionaries/cif_core.dic dictionary named
'cif_core.dic' version 2.4.1 from 2010-06-29.

Automatic conversion script
Id: cif_fix_values 1715 2011-07-08 13:25:40Z adriana 
;
_cod_original_sg_symbol_H-M P21/n
_cod_database_code 7018336

loop_
_symmetry_equiv_pos_as_xyz
'x, y, z'
'-x+1/2, y+1/2, -z+1/2'
'-x, -y, -z'
'x-1/2, -y-1/2, z-1/2'

loop_
_atom_site_label
_atom_site_type_symbol
_atom_site_fract_x
_atom_site_fract_y
_atom_site_fract_z
_atom_site_U_iso_or_equiv
_atom_site_adp_type
_atom_site_occupancy
_atom_site_symmetry_multiplicity
_atom_site_calc_flag
_atom_site_refinement_flags
Dy1 Dy 0.480490(9) 0.204579(7) 0.290735(8) 0.01596(7) Uani 1 1 d .
O1 O 0.53912(16) 0.17364(12) 0.40201(13) 0.0206(5) Uani 1 1 d .
O2 O 0.54616(17) 0.30271(11) 0.27907(14) 0.0210(5) Uani 1 1 d .
O3 O 0.33948(15) 0.23227(11) 0.31052(13) 0.0208(5) Uani 1 1 d .
O4 O 0.44281(17) 0.07590(12) 0.28038(15) 0.0276(5) Uani 1 1 d .
O5 O 0.6051(2) -0.01131(15) 0.2664(2) 0.0453(7) Uani 1 1 d .
O6 O 0.42995(19) 0.19185(14) 0.14932(15) 0.0296(5) Uani 1 1 d .
O7 O 0.60231(17) 0.16634(14) 0.19738(15) 0.0303(5) Uani 1 1 d .
C1 C 0.5675(2) 0.17155(16) 0.47866(18) 0.0190(6) Uani 1 1 d .
C2 C 0.5128(3) 0.20259(16) 0.5394(2) 0.0239(7) Uani 1 1 d .
C3 C 0.5470(3) 0.20417(17) 0.6178(2) 0.0283(8) Uani 1 1 d .
H3 H 0.5116 0.2266 0.6582 0.034 Uiso 1 1 calc R
C4 C 0.6318(3) 0.1736(2) 0.6387(2) 0.0297(8) Uani 1 1 d .
H4 H 0.6544 0.1757 0.6925 0.036 Uiso 1 1 calc R
C5 C 0.6825(2) 0.14014(18) 0.5801(2) 0.0270(7) Uani 1 1 d .
H5 H 0.7394 0.1180 0.5946 0.032 Uiso 1 1 calc R
C6 C 0.6523(2) 0.13801(17) 0.49984(19) 0.0218(6) Uani 1 1 d .
C7 C 0.4162(3) 0.2289(2) 0.5160(2) 0.0288(7) Uani 1 1 d .
H7 H 0.4220 0.2551 0.4643 0.035 Uiso 1 1 calc R
C8 C 0.3515(3) 0.1661(2) 0.5002(2) 0.0356(9) Uani 1 1 d .
H8A H 0.3793 0.1357 0.4597 0.053 Uiso 1 1 calc R
H8B H 0.2909 0.1827 0.4808 0.053 Uiso 1 1 calc R
H8C H 0.3434 0.1399 0.5503 0.053 Uiso 1 1 calc R
C9 C 0.3721(4) 0.2779(3) 0.5770(3) 0.0497(12) Uani 1 1 d .
H9A H 0.3587 0.2521 0.6264 0.075 Uiso 1 1 calc R
H9B H 0.3140 0.2968 0.5545 0.075 Uiso 1 1 calc R
H9C H 0.4151 0.3162 0.5892 0.075 Uiso 1 1 calc R
C10 C 0.7087(2) 0.10160(18) 0.4362(2) 0.0255(7) Uani 1 1 d .
H10 H 0.6720 0.1038 0.3848 0.031 Uiso 1 1 calc R
C11 C 0.8021(3) 0.1377(2) 0.4214(3) 0.0378(9) Uani 1 1 d .
H11A H 0.7912 0.1864 0.4065 0.057 Uiso 1 1 calc R
H11B H 0.8345 0.1139 0.3777 0.057 Uiso 1 1 calc R
H11C H 0.8404 0.1357 0.4705 0.057 Uiso 1 1 calc R
C12 C 0.7239(3) 0.0244(2) 0.4560(3) 0.0409(10) Uani 1 1 d .
H12A H 0.7643 0.0203 0.5037 0.061 Uiso 1 1 calc R
H12B H 0.7534 0.0012 0.4104 0.061 Uiso 1 1 calc R
H12C H 0.6638 0.0023 0.4667 0.061 Uiso 1 1 calc R
C13 C 0.5654(2) 0.37054(16) 0.28256(19) 0.0200(6) Uani 1 1 d .
C14 C 0.5631(2) 0.41108(17) 0.21143(19) 0.0203(6) Uani 1 1 d .
C15 C 0.5777(2) 0.48264(18) 0.2170(2) 0.0258(7) Uani 1 1 d .
H15 H 0.5760 0.5101 0.1695 0.031 Uiso 1 1 calc R
C16 C 0.5949(3) 0.51476(18) 0.2904(2) 0.0304(8) Uani 1 1 d .
H16 H 0.6026 0.5639 0.2933 0.036 Uiso 1 1 calc R
C17 C 0.6006(3) 0.47460(18) 0.3592(2) 0.0290(7) Uani 1 1 d .
H17 H 0.6144 0.4964 0.4092 0.035 Uiso 1 1 calc R
C18 C 0.5865(2) 0.40262(17) 0.3568(2) 0.0238(7) Uani 1 1 d .
C19 C 0.5458(2) 0.37487(17) 0.13205(19) 0.0217(6) Uani 1 1 d .
H19 H 0.4983 0.3377 0.1415 0.026 Uiso 1 1 calc R
C20 C 0.6351(3) 0.3385(2) 0.1039(2) 0.0339(8) Uani 1 1 d .
H20A H 0.6837 0.3734 0.0950 0.051 Uiso 1 1 calc R
H20B H 0.6223 0.3134 0.0537 0.051 Uiso 1 1 calc R
H20C H 0.6562 0.3054 0.1452 0.051 Uiso 1 1 calc R
C21 C 0.5074(3) 0.4222(2) 0.0661(2) 0.0360(9) Uani 1 1 d .
H21A H 0.4507 0.4451 0.0848 0.054 Uiso 1 1 calc R
H21B H 0.4929 0.3943 0.0182 0.054 Uiso 1 1 calc R
H21C H 0.5539 0.4576 0.0528 0.054 Uiso 1 1 calc R
C22 C 0.5970(3) 0.35664(18) 0.4305(2) 0.0319(8) Uani 1 1 d .
H22 H 0.5482 0.3196 0.4267 0.038 Uiso 1 1 calc R
C23 C 0.6923(3) 0.3201(2) 0.4284(3) 0.0466(11) Uani 1 1 d .
H23A H 0.6963 0.2917 0.3796 0.070 Uiso 1 1 calc R
H23B H 0.6993 0.2901 0.4758 0.070 Uiso 1 1 calc R
H23C H 0.7418 0.3552 0.4285 0.070 Uiso 1 1 calc R
C24 C 0.5838(4) 0.3943(2) 0.5101(2) 0.0544(13) Uani 1 1 d .
H24A H 0.6347 0.4276 0.5185 0.082 Uiso 1 1 calc R
H24B H 0.5838 0.3603 0.5540 0.082 Uiso 1 1 calc R
H24C H 0.5243 0.4193 0.5089 0.082 Uiso 1 1 calc R
C25 C 0.2562(2) 0.25508(16) 0.33435(17) 0.0181(6) Uani 1 1 d .
C26 C 0.1787(3) 0.20957(17) 0.3356(2) 0.0221(7) Uani 1 1 d .
C27 C 0.0924(2) 0.2347(2) 0.3585(2) 0.0288(7) Uani 1 1 d .
H27 H 0.0403 0.2041 0.3585 0.035 Uiso 1 1 calc R
C28 C 0.0809(3) 0.3041(2) 0.3816(2) 0.0327(8) Uani 1 1 d .
H28 H 0.0213 0.3210 0.3965 0.039 Uiso 1 1 calc R
C29 C 0.1572(3) 0.34794(18) 0.3824(2) 0.0272(7) Uani 1 1 d .
H29 H 0.1495 0.3948 0.3994 0.033 Uiso 1 1 calc R
C30 C 0.2451(2) 0.32537(17) 0.35906(18) 0.0212(6) Uani 1 1 d .
C31 C 0.1899(2) 0.13418(17) 0.3090(2) 0.0240(7) Uani 1 1 d .
H31 H 0.2581 0.1245 0.3046 0.029 Uiso 1 1 calc R
C32 C 0.1458(3) 0.1230(2) 0.2260(2) 0.0360(9) Uani 1 1 d .
H32A H 0.0784 0.1307 0.2289 0.054 Uiso 1 1 calc R
H32B H 0.1577 0.0752 0.2081 0.054 Uiso 1 1 calc R
H32C H 0.1728 0.1559 0.1877 0.054 Uiso 1 1 calc R
C33 C 0.1496(3) 0.0823(2) 0.3689(2) 0.0400(10) Uani 1 1 d .
H33A H 0.1777 0.0901 0.4221 0.060 Uiso 1 1 calc R
H33B H 0.1631 0.0347 0.3512 0.060 Uiso 1 1 calc R
H33C H 0.0820 0.0888 0.3719 0.060 Uiso 1 1 calc R
C34 C 0.3270(3) 0.37484(17) 0.3530(2) 0.0272(7) Uani 1 1 d .
H34 H 0.3848 0.3473 0.3643 0.033 Uiso 1 1 calc R
C35 C 0.3335(2) 0.40265(19) 0.2673(2) 0.0302(8) Uani 1 1 d .
H35A H 0.3417 0.3636 0.2300 0.045 Uiso 1 1 calc R
H35B H 0.3867 0.4344 0.2634 0.045 Uiso 1 1 calc R
H35C H 0.2761 0.4278 0.2533 0.045 Uiso 1 1 calc R
C36 C 0.3255(3) 0.4354(2) 0.4119(3) 0.0427(10) Uani 1 1 d .
H36A H 0.2740 0.4669 0.3979 0.064 Uiso 1 1 calc R
H36B H 0.3845 0.4609 0.4093 0.064 Uiso 1 1 calc R
H36C H 0.3169 0.4176 0.4665 0.064 Uiso 1 1 calc R
C37 C 0.6619(4) -0.0680(3) 0.2403(4) 0.0590(13) Uani 1 1 d .
H37A H 0.6816 -0.0958 0.2869 0.088 Uiso 1 1 calc R
H37B H 0.7169 -0.0497 0.2131 0.088 Uiso 1 1 calc R
H37C H 0.6261 -0.0974 0.2029 0.088 Uiso 1 1 calc R
C38 C 0.5255(3) -0.0359(2) 0.3078(3) 0.0399(9) Uani 1 1 d .
H38A H 0.5450 -0.0665 0.3528 0.048 Uiso 1 1 calc R
H38B H 0.4853 -0.0632 0.2708 0.048 Uiso 1 1 calc R
C39 C 0.4722(3) 0.0261(2) 0.3399(3) 0.0376(9) Uani 1 1 d .
H39A H 0.4165 0.0087 0.3681 0.045 Uiso 1 1 calc R
H39B H 0.5119 0.0503 0.3802 0.045 Uiso 1 1 calc R
C40 C 0.3792(3) 0.0436(2) 0.2226(3) 0.0375(9) Uani 1 1 d .
H40A H 0.4137 0.0111 0.1887 0.056 Uiso 1 1 calc R
H40B H 0.3505 0.0797 0.1889 0.056 Uiso 1 1 calc R
H40C H 0.3306 0.0183 0.2515 0.056 Uiso 1 1 calc R
C41 C 0.3481(3) 0.2248(2) 0.1164(3) 0.0420(10) Uani 1 1 d .
H41A H 0.3664 0.2649 0.0838 0.063 Uiso 1 1 calc R
H41B H 0.3083 0.2405 0.1603 0.063 Uiso 1 1 calc R
H41C H 0.3138 0.1914 0.0828 0.063 Uiso 1 1 calc R
C42 C 0.4958(3) 0.1739(2) 0.0889(2) 0.0425(10) Uani 1 1 d .
H42A H 0.5215 0.2169 0.0648 0.051 Uiso 1 1 calc R
H42B H 0.4646 0.1468 0.0458 0.051 Uiso 1 1 calc R
C43 C 0.5734(3) 0.1316(2) 0.1255(3) 0.0448(10) Uani 1 1 d .
H43A H 0.5514 0.0839 0.1380 0.054 Uiso 1 1 calc R
H43B H 0.6260 0.1281 0.0877 0.054 Uiso 1 1 calc R
C44 C 0.6946(3) 0.1491(2) 0.2227(3) 0.0393(9) Uani 1 1 d .
H44A H 0.6976 0.0995 0.2364 0.059 Uiso 1 1 calc R
H44B H 0.7115 0.1770 0.2700 0.059 Uiso 1 1 calc R
H44C H 0.7379 0.1591 0.1791 0.059 Uiso 1 1 calc R

loop_
_atom_site_aniso_label
_atom_site_aniso_U_11
_atom_site_aniso_U_22
_atom_site_aniso_U_33
_atom_site_aniso_U_23
_atom_site_aniso_U_13
_atom_site_aniso_U_12
Dy1 0.01841(10) 0.01361(9) 0.01573(9) 0.00121(5) -0.00546(6) -0.00019(5)
O1 0.0240(11) 0.0214(11) 0.0163(10) 0.0063(9) -0.0084(8) 0.0042(9)
O2 0.0266(12) 0.0148(10) 0.0215(11) 0.0016(8) -0.0060(9) -0.0054(9)
O3 0.0201(11) 0.0172(10) 0.0249(11) 0.0038(9) -0.0078(9) 0.0022(9)
O4 0.0289(13) 0.0162(11) 0.0376(14) 0.0023(10) -0.0034(10) -0.0041(10)
O5 0.0396(16) 0.0305(15) 0.066(2) -0.0015(14) 0.0049(14) 0.0004(13)
O6 0.0327(14) 0.0353(13) 0.0205(12) 0.0025(10) -0.0075(10) -0.0044(11)
O7 0.0293(13) 0.0301(13) 0.0315(13) -0.0060(11) 0.0026(10) -0.0014(11)
C1 0.0239(15) 0.0141(13) 0.0189(14) 0.0026(11) -0.0072(12) -0.0016(12)
C2 0.0263(17) 0.0217(16) 0.0238(17) 0.0038(12) -0.0014(13) 0.0013(13)
C3 0.036(2) 0.0254(17) 0.0237(17) -0.0015(13) 0.0004(15) -0.0032(14)
C4 0.0346(19) 0.0341(19) 0.0201(16) 0.0010(14) -0.0117(14) -0.0031(16)
C5 0.0277(17) 0.0270(17) 0.0259(17) 0.0009(13) -0.0135(13) -0.0016(14)
C6 0.0242(16) 0.0195(14) 0.0216(15) 0.0032(12) -0.0090(12) 0.0007(13)
C7 0.0312(18) 0.0334(19) 0.0218(16) 0.0030(14) 0.0021(14) 0.0112(16)
C8 0.0248(18) 0.050(2) 0.0320(19) 0.0150(17) -0.0004(14) -0.0015(17)
C9 0.055(3) 0.053(3) 0.040(2) -0.003(2) 0.007(2) 0.025(2)
C10 0.0258(16) 0.0228(16) 0.0277(17) -0.0001(13) -0.0091(13) 0.0069(13)
C11 0.0282(19) 0.039(2) 0.046(2) -0.0074(18) 0.0001(16) 0.0028(17)
C12 0.056(3) 0.0269(19) 0.040(2) 0.0014(16) -0.0055(19) 0.0143(18)
C13 0.0219(15) 0.0168(14) 0.0211(15) 0.0000(11) -0.0039(12) 0.0019(12)
C14 0.0152(14) 0.0207(15) 0.0249(16) 0.0056(12) -0.0021(11) -0.0005(12)
C15 0.0222(16) 0.0231(16) 0.0320(18) 0.0098(14) -0.0017(13) -0.0013(13)
C16 0.0290(18) 0.0158(15) 0.046(2) 0.0030(14) -0.0027(15) -0.0027(14)
C17 0.0324(18) 0.0188(15) 0.0356(19) -0.0037(14) -0.0077(15) -0.0023(14)
C18 0.0272(17) 0.0192(15) 0.0249(16) 0.0006(12) -0.0081(13) -0.0042(13)
C19 0.0177(14) 0.0265(16) 0.0209(15) 0.0021(13) -0.0015(11) -0.0004(13)
C20 0.0293(19) 0.040(2) 0.0323(19) -0.0016(16) 0.0045(15) 0.0043(16)
C21 0.038(2) 0.042(2) 0.0277(18) 0.0091(16) -0.0071(15) 0.0010(18)
C22 0.049(2) 0.0205(16) 0.0258(17) 0.0010(14) -0.0145(16) -0.0041(16)
C23 0.051(3) 0.036(2) 0.052(3) 0.012(2) -0.027(2) -0.003(2)
C24 0.102(4) 0.036(2) 0.025(2) -0.0015(17) -0.014(2) -0.005(3)
C25 0.0217(15) 0.0188(14) 0.0136(13) 0.0026(11) -0.0053(11) 0.0033(12)
C26 0.0252(17) 0.0234(16) 0.0175(15) 0.0015(12) -0.0069(12) -0.0017(13)
C27 0.0238(17) 0.0348(19) 0.0278(17) 0.0061(15) -0.0003(13) -0.0027(15)
C28 0.0294(19) 0.038(2) 0.0310(19) 0.0034(15) 0.0064(15) 0.0094(16)
C29 0.0357(19) 0.0229(16) 0.0231(16) 0.0001(13) -0.0009(14) 0.0083(14)
C30 0.0272(16) 0.0188(15) 0.0175(14) 0.0012(12) -0.0080(12) 0.0009(13)
C31 0.0273(16) 0.0212(15) 0.0235(16) 0.0002(12) -0.0052(13) -0.0065(13)
C32 0.051(2) 0.0318(19) 0.0251(18) -0.0026(15) -0.0126(16) -0.0068(18)
C33 0.065(3) 0.0262(18) 0.0292(19) 0.0050(15) 0.0001(18) -0.0078(19)
C34 0.0323(18) 0.0161(15) 0.0329(18) -0.0013(13) -0.0102(14) -0.0002(13)
C35 0.0238(17) 0.0240(17) 0.043(2) 0.0089(15) -0.0033(15) -0.0003(14)
C36 0.059(3) 0.0238(18) 0.045(2) -0.0122(17) -0.014(2) -0.0058(18)
C37 0.046(3) 0.049(3) 0.082(4) -0.014(3) 0.002(3) 0.011(2)
C38 0.045(2) 0.0234(18) 0.051(2) 0.0060(17) -0.0054(19) -0.0037(17)
C39 0.041(2) 0.0242(18) 0.048(2) 0.0056(16) -0.0049(18) -0.0060(16)
C40 0.044(2) 0.0238(17) 0.045(2) -0.0083(16) -0.0065(18) -0.0066(16)
C41 0.042(2) 0.046(2) 0.038(2) 0.0047(19) -0.0233(18) 0.001(2)
C42 0.053(3) 0.046(2) 0.028(2) -0.0012(18) 0.0038(18) -0.010(2)
C43 0.050(3) 0.049(3) 0.035(2) -0.0117(19) 0.0093(18) -0.007(2)
C44 0.0297(19) 0.046(2) 0.042(2) 0.0121(18) 0.0074(16) 0.0026(18)

loop_
_atom_type_symbol
_atom_type_description
_atom_type_scat_dispersion_real
_atom_type_scat_dispersion_imag
_atom_type_scat_source
C C 0.0033 0.0016 'International Tables Vol C Tables 4.2.6.8 and 6.1.1.4'
H H 0.0000 0.0000 'International Tables Vol C Tables 4.2.6.8 and 6.1.1.4'
O O 0.0106 0.0060 'International Tables Vol C Tables 4.2.6.8 and 6.1.1.4'
Dy Dy -0.1892 4.4098 'International Tables Vol C Tables 4.2.6.8 and 6.1.1.4'

loop_
_geom_angle_atom_site_label_1
_geom_angle_atom_site_label_2
_geom_angle_atom_site_label_3
_geom_angle
O1 Dy1 O2 99.01(9)
O1 Dy1 O3 107.86(9)
O2 Dy1 O3 102.63(9)
O1 Dy1 O7 100.94(9)
O2 Dy1 O7 83.50(9)
O3 Dy1 O7 149.03(8)
O1 Dy1 O6 156.81(9)
O2 Dy1 O6 97.32(9)
O3 Dy1 O6 84.33(9)
O7 Dy1 O6 64.73(9)
O1 Dy1 O4 82.44(8)
O2 Dy1 O4 163.00(9)
O3 Dy1 O4 92.92(8)
O7 Dy1 O4 79.61(8)
O6 Dy1 O4 77.19(8)
C1 O1 Dy1 163.9(2)
C13 O2 Dy1 163.4(2)
C25 O3 Dy1 170.2(2)
C39 O4 C40 110.4(3)
C39 O4 Dy1 122.7(2)
C40 O4 Dy1 126.3(2)
C38 O5 C37 111.1(3)
C42 O6 C41 112.5(3)
C42 O6 Dy1 120.3(2)
C41 O6 Dy1 123.4(2)
C44 O7 C43 113.6(3)
C44 O7 Dy1 123.2(2)
C43 O7 Dy1 117.7(2)
O1 C1 C2 120.1(3)
O1 C1 C6 120.2(3)
C2 C1 C6 119.7(3)
C3 C2 C1 119.0(3)
C3 C2 C7 122.9(3)
C1 C2 C7 117.9(3)
C2 C3 C4 121.6(3)
C5 C4 C3 119.1(3)
C4 C5 C6 121.7(3)
C5 C6 C1 118.7(3)
C5 C6 C10 121.3(3)
C1 C6 C10 120.0(3)
C2 C7 C9 114.8(3)
C2 C7 C8 109.2(3)
C9 C7 C8 109.9(4)
C6 C10 C11 112.4(3)
C6 C10 C12 111.8(3)
C11 C10 C12 110.4(3)
O2 C13 C18 120.5(3)
O2 C13 C14 119.8(3)
C18 C13 C14 119.7(3)
C15 C14 C13 118.9(3)
C15 C14 C19 122.4(3)
C13 C14 C19 118.7(3)
C16 C15 C14 121.5(3)
C17 C16 C15 119.4(3)
C16 C17 C18 121.3(3)
C17 C18 C13 119.2(3)
C17 C18 C22 122.6(3)
C13 C18 C22 118.2(3)
C14 C19 C21 114.3(3)
C14 C19 C20 110.2(3)
C21 C19 C20 110.4(3)
C18 C22 C24 114.5(3)
C18 C22 C23 109.1(3)
C24 C22 C23 110.8(4)
O3 C25 C26 120.5(3)
O3 C25 C30 120.0(3)
C26 C25 C30 119.4(3)
C27 C26 C25 119.7(3)
C27 C26 C31 120.5(3)
C25 C26 C31 119.8(3)
C26 C27 C28 121.0(3)
C29 C28 C27 119.2(3)
C28 C29 C30 122.0(3)
C29 C30 C25 118.7(3)
C29 C30 C34 122.0(3)
C25 C30 C34 119.1(3)
C26 C31 C33 112.9(3)
C26 C31 C32 110.6(3)
C33 C31 C32 109.9(3)
C30 C34 C36 114.8(3)
C30 C34 C35 109.6(3)
C36 C34 C35 109.7(3)
O5 C38 C39 108.9(3)
O4 C39 C38 115.1(4)
O6 C42 C43 109.8(3)
O7 C43 C42 107.1(3)

loop_
_geom_bond_atom_site_label_1
_geom_bond_atom_site_label_2
_geom_bond_distance
Dy1 O1 2.111(2)
Dy1 O2 2.116(2)
Dy1 O3 2.123(2)
Dy1 O7 2.464(2)
Dy1 O6 2.467(2)
Dy1 O4 2.533(2)
O1 C1 1.335(4)
O2 C13 1.332(4)
O3 C25 1.338(4)
O4 C39 1.437(5)
O4 C40 1.457(4)
O5 C38 1.422(5)
O5 C37 1.431(5)
O6 C42 1.430(5)
O6 C41 1.438(5)
O7 C44 1.425(5)
O7 C43 1.427(5)
C1 C2 1.418(5)
C1 C6 1.419(4)
C2 C3 1.389(5)
C2 C7 1.524(5)
C3 C4 1.393(5)
C4 C5 1.382(5)
C5 C6 1.399(4)
C6 C10 1.511(5)
C7 C9 1.526(5)
C7 C8 1.544(6)
C10 C11 1.532(5)
C10 C12 1.533(5)
C13 C18 1.410(4)
C13 C14 1.416(4)
C14 C15 1.392(5)
C14 C19 1.510(4)
C15 C16 1.387(5)
C16 C17 1.382(5)
C17 C18 1.396(5)
C18 C22 1.517(5)
C19 C21 1.523(5)
C19 C20 1.538(5)
C22 C24 1.522(5)
C22 C23 1.538(6)
C25 C26 1.415(5)
C25 C30 1.420(4)
C26 C27 1.388(5)
C26 C31 1.522(4)
C27 C28 1.397(5)
C28 C29 1.382(6)
C29 C30 1.395(5)
C30 C34 1.516(5)
C31 C33 1.528(5)
C31 C32 1.530(5)
C34 C36 1.521(5)
C34 C35 1.527(5)
C38 C39 1.515(6)
C42 C43 1.503(7)
